data_4082791
loop_
_publ_author_name
'Cartes, M. \'Angeles'
'Rodr\?\'iguez-Delgado, Antonio'
'Palma, Pilar'
'\'Alvarez, Eleuterio'
'C\'ampora, Juan'

_publ_section_title
;
 Sequential Reduction and Alkyl Exchange Reactions of Bis(imino)pyridine
 Dialkyliron(II) with Trimethylaluminum
;
_journal_issue 7
_journal_name_full Organometallics
_journal_page_first 1834
_journal_paper_doi 10.1021/om500167r
_journal_volume 33
_journal_year 2014
_chemical_formula_moiety 'C37 H53 Al N3'
_chemical_formula_sum 'C37 H53 Al N3'
_chemical_formula_weight 566.80
_chemical_name_systematic
; 
 ? 
;
_space_group_IT_number 14
_symmetry_cell_setting monoclinic
_symmetry_space_group_name_Hall '-P 2yn'
_symmetry_space_group_name_H-M 'P 1 21/n 1'
_atom_sites_solution_hydrogens geom
_atom_sites_solution_primary direct
_atom_sites_solution_secondary difmap
_audit_creation_method SHELXL-97
_cell_angle_alpha 90.00
_cell_angle_beta 103.522(4)
_cell_angle_gamma 90.00
_cell_formula_units_Z 4
_cell_length_a 10.7021(14)
_cell_length_b 23.504(4)
_cell_length_c 13.9848(17)
_cell_measurement_reflns_used 3728
_cell_measurement_temperature 173(2)
_cell_measurement_theta_max 22.46
_cell_measurement_theta_min 2.29
_cell_volume 3420.3(8)
_computing_cell_refinement 'APEX2 Software Suite (Bruker, 2007)'
_computing_data_collection 'APEX2 Software Suite (Bruker, 2007)'
_computing_data_reduction 'APEX2 Software Suite (Bruker, 2007)'
_computing_molecular_graphics 'SHELXTL (Sheldrick, 2008)'
_computing_publication_material 'SHELXTL and publCIF (Westrip, 2010)'
_computing_structure_refinement 'SHELXL97 (Sheldrick, 2008)'
_computing_structure_solution 'SIR2002 (Burla et al., 2003)'
_diffrn_ambient_temperature 173(2)
_diffrn_detector_area_resol_mean 8.26
_diffrn_measured_fraction_theta_full 0.989
_diffrn_measured_fraction_theta_max 0.989
_diffrn_measurement_device_type
;
 Bruker-Nonius X8kappa APEX II CCD area detector
;
_diffrn_measurement_method 'phi and omega scans with narrow frames'
_diffrn_radiation_monochromator graphite
_diffrn_radiation_source 'fine-focus sealed tube'
_diffrn_radiation_type MoK\a
_diffrn_radiation_wavelength 0.71073
_diffrn_reflns_av_R_equivalents 0.0674
_diffrn_reflns_av_sigmaI/netI 0.0814
_diffrn_reflns_limit_h_max 15
_diffrn_reflns_limit_h_min -11
_diffrn_reflns_limit_k_max 33
_diffrn_reflns_limit_k_min -12
_diffrn_reflns_limit_l_max 18
_diffrn_reflns_limit_l_min -19
_diffrn_reflns_number 40403
_diffrn_reflns_theta_full 30.53
_diffrn_reflns_theta_max 30.53
_diffrn_reflns_theta_min 2.61
_diffrn_standards_decay_% 0
_exptl_absorpt_coefficient_mu 0.087
_exptl_absorpt_correction_T_max 0.9811
_exptl_absorpt_correction_T_min 0.9718
_exptl_absorpt_correction_type multi-scan
_exptl_absorpt_process_details
;
program SADABS, Bruker (2001).
;
_exptl_crystal_colour brown
_exptl_crystal_density_diffrn 1.101
_exptl_crystal_density_method 'not measured'
_exptl_crystal_description block
_exptl_crystal_F_000 1236
_exptl_crystal_size_max 0.33
_exptl_crystal_size_mid 0.23
_exptl_crystal_size_min 0.22
_refine_diff_density_max 0.230
_refine_diff_density_min -0.292
_refine_diff_density_rms 0.046
_refine_ls_extinction_method none
_refine_ls_goodness_of_fit_ref 0.998
_refine_ls_hydrogen_treatment constr
_refine_ls_matrix_type full
_refine_ls_number_parameters 382
_refine_ls_number_reflns 10093
_refine_ls_number_restraints 0
_refine_ls_restrained_S_all 0.998
_refine_ls_R_factor_all 0.0838
_refine_ls_R_factor_gt 0.0415
_refine_ls_shift/su_max 0.002
_refine_ls_shift/su_mean 0.000
_refine_ls_structure_factor_coef Fsqd
_refine_ls_weighting_details 'calc w=1/[\s^2^(Fo^2^)+(0.0692P)^2^+0.1920P] where P=(Fo^2^+2Fc^2^)/3'
_refine_ls_weighting_scheme calc
_refine_ls_wR_factor_gt 0.1286
_refine_ls_wR_factor_ref 0.1664
_reflns_number_gt 7552
_reflns_number_total 10093
_reflns_threshold_expression >2sigma(I)
_cod_data_source_file om500167r_si_002.cif
_cod_data_source_block 5
_cod_depositor_comments
;
The following automatic conversions were performed:

'_symmetry_cell_setting' value 'Monoclinic' changed to 'monoclinic'
according to
/usr/data/users/saulius/automatic-downloads/rss-feeds/ACS/lib/dictionaries/cif_core.dic
dictionary named 'cif_core.dic' version 2.4.2 from 2011-04-26.

Automatic conversion script
Id: cif_fix_values 2281 2013-09-26 08:29:07Z andrius 

 Adding full bibliography for 4082791.cif.
;
_cod_original_sg_symbol_H-M 'P 21/n'
_cod_database_code 4082791

loop_
_symmetry_equiv_pos_as_xyz
'x, y, z'
'-x+1/2, y+1/2, -z+1/2'
'-x, -y, -z'
'x-1/2, -y-1/2, z-1/2'

loop_
_atom_site_label
_atom_site_type_symbol
_atom_site_fract_x
_atom_site_fract_y
_atom_site_fract_z
_atom_site_U_iso_or_equiv
_atom_site_adp_type
_atom_site_occupancy
_atom_site_symmetry_multiplicity
_atom_site_calc_flag
_atom_site_refinement_flags
Al1 Al 0.21261(6) 0.12873(3) 0.71416(5) 0.03654(18) Uani 1 1 d .
N1 N 0.02449(14) 0.12918(7) 0.67686(12) 0.0287(4) Uani 1 1 d .
N2 N 0.15106(15) 0.08783(8) 0.83930(12) 0.0321(4) Uani 1 1 d .
N3 N 0.16935(15) 0.14023(7) 0.55848(12) 0.0300(4) Uani 1 1 d .
C1 C -0.04578(18) 0.11950(9) 0.74541(15) 0.0297(4) Uani 1 1 d .
C2 C -0.17503(19) 0.13161(10) 0.72579(16) 0.0362(5) Uani 1 1 d .
H2 H -0.2227 0.1242 0.7738 0.043 Uiso 1 1 calc R
C3 C -0.23527(19) 0.15465(10) 0.63550(17) 0.0402(6) Uani 1 1 d .
H3 H -0.3239 0.1642 0.6219 0.048 Uiso 1 1 calc R
C4 C -0.16477(19) 0.16363(9) 0.56528(16) 0.0362(5) Uani 1 1 d .
H4 H -0.2052 0.1788 0.5028 0.043 Uiso 1 1 calc R
C5 C -0.03499(18) 0.15031(8) 0.58677(15) 0.0296(4) Uani 1 1 d .
C6 C 0.02821(18) 0.09372(9) 0.83564(15) 0.0312(5) Uani 1 1 d .
C7 C -0.0369(2) 0.07597(11) 0.91351(17) 0.0458(6) Uani 1 1 d .
H7A H 0.0244 0.0558 0.9655 0.069 Uiso 1 1 calc R
H7B H -0.1088 0.0507 0.8852 0.069 Uiso 1 1 calc R
H7C H -0.0692 0.1097 0.9413 0.069 Uiso 1 1 calc R
C8 C 0.04833(19) 0.15445(9) 0.51889(15) 0.0309(5) Uani 1 1 d .
C9 C -0.0030(2) 0.17125(11) 0.41675(16) 0.0433(6) Uani 1 1 d .
H9A H 0.0587 0.1612 0.3776 0.065 Uiso 1 1 calc R
H9B H -0.0177 0.2124 0.4134 0.065 Uiso 1 1 calc R
H9C H -0.0843 0.1514 0.3907 0.065 Uiso 1 1 calc R
C10 C 0.22817(19) 0.05590(10) 0.92011(15) 0.0343(5) Uani 1 1 d .
C11 C 0.2407(2) -0.00273(10) 0.90732(16) 0.0382(5) Uani 1 1 d .
C12 C 0.3144(2) -0.03400(11) 0.98562(18) 0.0488(6) Uani 1 1 d .
H12 H 0.3239 -0.0739 0.9788 0.059 Uiso 1 1 calc R
C13 C 0.3732(2) -0.00778(12) 1.07234(19) 0.0535(7) Uani 1 1 d .
H13 H 0.4217 -0.0297 1.1253 0.064 Uiso 1 1 calc R
C14 C 0.3621(2) 0.04944(12) 1.08261(18) 0.0503(6) Uani 1 1 d .
H14 H 0.4043 0.0670 1.1427 0.060 Uiso 1 1 calc R
C15 C 0.2900(2) 0.08326(11) 1.00701(16) 0.0412(5) Uani 1 1 d .
C16 C 0.1756(2) -0.03368(10) 0.81364(17) 0.0416(6) Uani 1 1 d .
H16 H 0.1437 -0.0044 0.7617 0.050 Uiso 1 1 calc R
C17 C 0.2682(3) -0.07315(12) 0.7765(2) 0.0597(7) Uani 1 1 d .
H17A H 0.3446 -0.0517 0.7707 0.090 Uiso 1 1 calc R
H17B H 0.2253 -0.0884 0.7120 0.090 Uiso 1 1 calc R
H17C H 0.2938 -0.1046 0.8230 0.090 Uiso 1 1 calc R
C18 C 0.0598(2) -0.06745(11) 0.82889(19) 0.0542(7) Uani 1 1 d .
H18A H 0.0885 -0.0961 0.8802 0.081 Uiso 1 1 calc R
H18B H 0.0177 -0.0863 0.7673 0.081 Uiso 1 1 calc R
H18C H -0.0012 -0.0416 0.8490 0.081 Uiso 1 1 calc R
C19 C 0.2860(2) 0.14708(11) 1.02165(18) 0.0486(6) Uani 1 1 d .
H19 H 0.2283 0.1640 0.9617 0.058 Uiso 1 1 calc R
C20 C 0.2328(3) 0.16254(15) 1.1102(2) 0.0748(9) Uani 1 1 d .
H20A H 0.1480 0.1451 1.1032 0.112 Uiso 1 1 calc R
H20B H 0.2252 0.2040 1.1139 0.112 Uiso 1 1 calc R
H20C H 0.2911 0.1485 1.1703 0.112 Uiso 1 1 calc R
C21 C 0.4210(3) 0.17227(13) 1.0325(2) 0.0678(8) Uani 1 1 d .
H21A H 0.4783 0.1575 1.0925 0.102 Uiso 1 1 calc R
H21B H 0.4167 0.2138 1.0364 0.102 Uiso 1 1 calc R
H21C H 0.4543 0.1616 0.9753 0.102 Uiso 1 1 calc R
C22 C 0.25640(19) 0.13580(9) 0.49481(15) 0.0327(5) Uani 1 1 d .
C23 C 0.3185(2) 0.18407(10) 0.47030(17) 0.0419(6) Uani 1 1 d .
C24 C 0.4054(2) 0.17688(12) 0.41108(19) 0.0532(7) Uani 1 1 d .
H24 H 0.4495 0.2091 0.3943 0.064 Uiso 1 1 calc R
C25 C 0.4288(2) 0.12418(13) 0.37631(19) 0.0562(7) Uani 1 1 d .
H25 H 0.4880 0.1202 0.3357 0.067 Uiso 1 1 calc R
C26 C 0.3660(2) 0.07714(12) 0.40056(18) 0.0489(6) Uani 1 1 d .
H26 H 0.3823 0.0409 0.3760 0.059 Uiso 1 1 calc R
C27 C 0.2792(2) 0.08160(10) 0.46017(16) 0.0372(5) Uani 1 1 d .
C28 C 0.2962(3) 0.24290(11) 0.5074(2) 0.0555(7) Uani 1 1 d .
H28 H 0.2324 0.2394 0.5491 0.067 Uiso 1 1 calc R
C29 C 0.4200(3) 0.26694(14) 0.5713(3) 0.0795(10) Uani 1 1 d .
H29A H 0.4567 0.2396 0.6231 0.119 Uiso 1 1 calc R
H29B H 0.4014 0.3027 0.6013 0.119 Uiso 1 1 calc R
H29C H 0.4816 0.2740 0.5307 0.119 Uiso 1 1 calc R
C30 C 0.2401(3) 0.28332(13) 0.4222(3) 0.0871(11) Uani 1 1 d .
H30A H 0.3005 0.2870 0.3795 0.131 Uiso 1 1 calc R
H30B H 0.2257 0.3208 0.4485 0.131 Uiso 1 1 calc R
H30C H 0.1583 0.2681 0.3841 0.131 Uiso 1 1 calc R
C31 C 0.2137(2) 0.02889(10) 0.48687(17) 0.0410(5) Uani 1 1 d .
H31 H 0.1825 0.0379 0.5472 0.049 Uiso 1 1 calc R
C32 C 0.3032(3) -0.02229(11) 0.5108(2) 0.0595(7) Uani 1 1 d .
H32A H 0.3256 -0.0357 0.4506 0.089 Uiso 1 1 calc R
H32B H 0.2599 -0.0528 0.5382 0.089 Uiso 1 1 calc R
H32C H 0.3816 -0.0112 0.5589 0.089 Uiso 1 1 calc R
C33 C 0.0961(2) 0.01353(12) 0.4056(2) 0.0584(7) Uani 1 1 d .
H33A H 0.0334 0.0446 0.3973 0.088 Uiso 1 1 calc R
H33B H 0.0570 -0.0214 0.4235 0.088 Uiso 1 1 calc R
H33C H 0.1224 0.0075 0.3438 0.088 Uiso 1 1 calc R
C34 C 0.36324(18) 0.07829(11) 0.72953(17) 0.0422(6) Uani 1 1 d .
H34A H 0.3861 0.0644 0.7983 0.051 Uiso 1 1 calc R
H34B H 0.3381 0.0448 0.6865 0.051 Uiso 1 1 calc R
C35 C 0.4834(2) 0.10465(14) 0.7060(2) 0.0608(8) Uani 1 1 d .
H35A H 0.4641 0.1165 0.6368 0.091 Uiso 1 1 calc R
H35B H 0.5529 0.0765 0.7177 0.091 Uiso 1 1 calc R
H35C H 0.5101 0.1378 0.7482 0.091 Uiso 1 1 calc R
C36 C 0.2561(2) 0.20641(11) 0.76706(18) 0.0477(6) Uani 1 1 d .
H36A H 0.3163 0.2025 0.8322 0.057 Uiso 1 1 calc R
H36B H 0.3032 0.2259 0.7234 0.057 Uiso 1 1 calc R
C37 C 0.1479(3) 0.24505(12) 0.7790(3) 0.0775(10) Uani 1 1 d .
H37A H 0.0906 0.2524 0.7145 0.116 Uiso 1 1 calc R
H37B H 0.1835 0.2811 0.8085 0.116 Uiso 1 1 calc R
H37C H 0.0993 0.2267 0.8218 0.116 Uiso 1 1 calc R

loop_
_atom_site_aniso_label
_atom_site_aniso_U_11
_atom_site_aniso_U_22
_atom_site_aniso_U_33
_atom_site_aniso_U_23
_atom_site_aniso_U_13
_atom_site_aniso_U_12
Al1 0.0250(3) 0.0329(4) 0.0503(4) -0.0015(3) 0.0060(3) -0.0012(3)
N1 0.0275(8) 0.0244(8) 0.0347(9) 0.0001(8) 0.0082(7) -0.0007(7)
N2 0.0295(8) 0.0307(9) 0.0365(10) 0.0037(8) 0.0085(7) 0.0000(8)
N3 0.0293(8) 0.0235(9) 0.0389(10) 0.0024(7) 0.0113(7) -0.0004(7)
C1 0.0289(9) 0.0258(11) 0.0359(11) -0.0023(9) 0.0109(8) -0.0018(9)
C2 0.0310(10) 0.0344(12) 0.0466(13) -0.0019(11) 0.0162(9) -0.0003(10)
C3 0.0268(10) 0.0367(13) 0.0575(15) 0.0014(11) 0.0105(10) 0.0056(10)
C4 0.0311(10) 0.0312(12) 0.0441(13) 0.0036(10) 0.0042(10) 0.0036(9)
C5 0.0316(10) 0.0205(10) 0.0364(11) 0.0003(8) 0.0070(9) 0.0019(8)
C6 0.0326(10) 0.0279(11) 0.0357(11) -0.0002(9) 0.0131(9) -0.0010(9)
C7 0.0401(12) 0.0528(16) 0.0485(14) 0.0103(12) 0.0184(11) 0.0033(12)
C8 0.0342(10) 0.0205(10) 0.0373(12) 0.0024(9) 0.0068(9) 0.0010(9)
C9 0.0439(12) 0.0407(14) 0.0428(13) 0.0044(11) 0.0055(10) 0.0062(11)
C10 0.0301(10) 0.0400(13) 0.0346(12) 0.0095(10) 0.0113(9) 0.0013(10)
C11 0.0361(11) 0.0371(13) 0.0441(13) 0.0105(11) 0.0148(10) 0.0000(10)
C12 0.0474(13) 0.0426(15) 0.0585(16) 0.0205(13) 0.0167(12) 0.0063(12)
C13 0.0457(13) 0.0619(18) 0.0495(15) 0.0242(14) 0.0041(12) 0.0069(14)
C14 0.0455(13) 0.0573(17) 0.0437(14) 0.0096(12) 0.0012(11) 0.0000(13)
C15 0.0363(11) 0.0475(14) 0.0387(13) 0.0071(11) 0.0067(10) 0.0028(11)
C16 0.0513(13) 0.0286(12) 0.0482(14) 0.0089(10) 0.0183(11) 0.0017(11)
C17 0.0737(18) 0.0439(16) 0.0664(18) -0.0015(14) 0.0262(15) 0.0079(14)
C18 0.0633(16) 0.0459(16) 0.0562(16) 0.0022(13) 0.0193(13) -0.0105(14)
C19 0.0474(13) 0.0452(15) 0.0469(14) -0.0036(12) -0.0020(11) 0.0017(12)
C20 0.081(2) 0.079(2) 0.0604(18) -0.0080(17) 0.0090(16) 0.0188(19)
C21 0.0613(17) 0.0547(18) 0.078(2) -0.0015(16) -0.0035(15) -0.0079(15)
C22 0.0310(10) 0.0325(12) 0.0358(11) 0.0051(9) 0.0100(9) 0.0025(9)
C23 0.0437(12) 0.0372(13) 0.0481(14) 0.0088(11) 0.0172(11) -0.0017(11)
C24 0.0527(14) 0.0549(17) 0.0587(16) 0.0162(14) 0.0264(13) -0.0034(14)
C25 0.0507(14) 0.070(2) 0.0553(16) 0.0049(15) 0.0274(12) 0.0079(15)
C26 0.0454(13) 0.0532(16) 0.0508(15) -0.0053(13) 0.0167(12) 0.0089(12)
C27 0.0343(11) 0.0375(13) 0.0394(12) 0.0008(10) 0.0076(10) 0.0043(10)
C28 0.0660(16) 0.0337(13) 0.0765(19) 0.0068(13) 0.0363(15) -0.0079(13)
C29 0.089(2) 0.0522(19) 0.104(3) -0.0115(18) 0.036(2) -0.0285(18)
C30 0.107(3) 0.0458(18) 0.118(3) 0.0333(19) 0.047(2) 0.0096(18)
C31 0.0420(12) 0.0319(12) 0.0488(14) -0.0040(11) 0.0099(11) 0.0035(11)
C32 0.0636(16) 0.0362(14) 0.0783(19) -0.0004(14) 0.0161(15) 0.0122(13)
C33 0.0558(15) 0.0465(16) 0.0684(18) -0.0087(14) 0.0052(13) -0.0072(13)
C34 0.0283(10) 0.0539(15) 0.0451(13) 0.0135(12) 0.0101(9) 0.0040(11)
C35 0.0280(11) 0.088(2) 0.0665(18) 0.0273(16) 0.0116(11) 0.0016(13)
C36 0.0540(14) 0.0441(14) 0.0446(14) -0.0002(11) 0.0104(11) -0.0165(12)
C37 0.079(2) 0.0381(16) 0.104(2) -0.0220(17) -0.0014(18) 0.0030(16)

loop_
_atom_type_symbol
_atom_type_description
_atom_type_scat_dispersion_real
_atom_type_scat_dispersion_imag
_atom_type_scat_source
C C 0.0033 0.0016 'International Tables Vol C Tables 4.2.6.8 and 6.1.1.4'
H H 0.0000 0.0000 'International Tables Vol C Tables 4.2.6.8 and 6.1.1.4'
Al Al 0.0645 0.0514 'International Tables Vol C Tables 4.2.6.8 and 6.1.1.4'
N N 0.0061 0.0033 'International Tables Vol C Tables 4.2.6.8 and 6.1.1.4'

loop_
_geom_angle_atom_site_label_1
_geom_angle_atom_site_label_2
_geom_angle_atom_site_label_3
_geom_angle
N1 Al1 C34 142.72(10)
N1 Al1 C36 103.36(9)
C34 Al1 C36 113.47(11)
N1 Al1 N3 76.31(7)
C34 Al1 N3 99.45(8)
C36 Al1 N3 103.87(9)
N1 Al1 N2 74.76(7)
C34 Al1 N2 92.26(8)
C36 Al1 N2 101.00(9)
N3 Al1 N2 145.36(7)
C5 N1 C1 119.52(16)
C5 N1 Al1 118.44(13)
C1 N1 Al1 120.77(13)
C6 N2 C10 118.02(17)
C6 N2 Al1 113.70(14)
C10 N2 Al1 128.27(12)
C8 N3 C22 118.12(17)
C8 N3 Al1 114.54(13)
C22 N3 Al1 127.32(12)
N1 C1 C2 121.17(19)
N1 C1 C6 113.55(16)
C2 C1 C6 125.23(19)
C1 C2 C3 119.6(2)
C1 C2 H2 120.2
C3 C2 H2 120.2
C2 C3 C4 119.34(19)
C2 C3 H3 120.3
C4 C3 H3 120.3
C5 C4 C3 119.7(2)
C5 C4 H4 120.2
C3 C4 H4 120.2
N1 C5 C4 120.62(19)
N1 C5 C8 113.78(17)
C4 C5 C8 125.55(19)
N2 C6 C1 114.52(18)
N2 C6 C7 125.49(19)
C1 C6 C7 119.98(18)
C6 C7 H7A 109.5
C6 C7 H7B 109.5
H7A C7 H7B 109.5
C6 C7 H7C 109.5
H7A C7 H7C 109.5
H7B C7 H7C 109.5
N3 C8 C5 113.56(18)
N3 C8 C9 125.70(19)
C5 C8 C9 120.71(18)
C8 C9 H9A 109.5
C8 C9 H9B 109.5
H9A C9 H9B 109.5
C8 C9 H9C 109.5
H9A C9 H9C 109.5
H9B C9 H9C 109.5
C15 C10 C11 121.6(2)
C15 C10 N2 120.6(2)
C11 C10 N2 117.8(2)
C10 C11 C12 118.1(2)
C10 C11 C16 122.9(2)
C12 C11 C16 119.0(2)
C13 C12 C11 120.9(3)
C13 C12 H12 119.6
C11 C12 H12 119.6
C14 C13 C12 120.2(2)
C14 C13 H13 119.9
C12 C13 H13 119.9
C13 C14 C15 121.8(2)
C13 C14 H14 119.1
C15 C14 H14 119.1
C10 C15 C14 117.4(2)
C10 C15 C19 123.4(2)
C14 C15 C19 119.2(2)
C11 C16 C18 110.61(19)
C11 C16 C17 112.3(2)
C18 C16 C17 110.0(2)
C11 C16 H16 107.9
C18 C16 H16 107.9
C17 C16 H16 107.9
C16 C17 H17A 109.5
C16 C17 H17B 109.5
H17A C17 H17B 109.5
C16 C17 H17C 109.5
H17A C17 H17C 109.5
H17B C17 H17C 109.5
C16 C18 H18A 109.5
C16 C18 H18B 109.5
H18A C18 H18B 109.5
C16 C18 H18C 109.5
H18A C18 H18C 109.5
H18B C18 H18C 109.5
C15 C19 C20 111.9(2)
C15 C19 C21 109.8(2)
C20 C19 C21 110.5(2)
C15 C19 H19 108.2
C20 C19 H19 108.2
C21 C19 H19 108.2
C19 C20 H20A 109.5
C19 C20 H20B 109.5
H20A C20 H20B 109.5
C19 C20 H20C 109.5
H20A C20 H20C 109.5
H20B C20 H20C 109.5
C19 C21 H21A 109.5
C19 C21 H21B 109.5
H21A C21 H21B 109.5
C19 C21 H21C 109.5
H21A C21 H21C 109.5
H21B C21 H21C 109.5
C23 C22 C27 121.4(2)
C23 C22 N3 120.5(2)
C27 C22 N3 118.05(19)
C24 C23 C22 118.0(2)
C24 C23 C28 119.6(2)
C22 C23 C28 122.4(2)
C25 C24 C23 121.4(2)
C25 C24 H24 119.3
C23 C24 H24 119.3
C26 C25 C24 119.8(2)
C26 C25 H25 120.1
C24 C25 H25 120.1
C25 C26 C27 121.4(2)
C25 C26 H26 119.3
C27 C26 H26 119.3
C26 C27 C22 118.0(2)
C26 C27 C31 120.0(2)
C22 C27 C31 121.99(19)
C23 C28 C29 110.8(2)
C23 C28 C30 111.4(2)
C29 C28 C30 110.8(2)
C23 C28 H28 107.9
C29 C28 H28 107.9
C30 C28 H28 107.9
C28 C29 H29A 109.5
C28 C29 H29B 109.5
H29A C29 H29B 109.5
C28 C29 H29C 109.5
H29A C29 H29C 109.5
H29B C29 H29C 109.5
C28 C30 H30A 109.5
C28 C30 H30B 109.5
H30A C30 H30B 109.5
C28 C30 H30C 109.5
H30A C30 H30C 109.5
H30B C30 H30C 109.5
C27 C31 C32 113.34(19)
C27 C31 C33 111.0(2)
C32 C31 C33 110.0(2)
C27 C31 H31 107.4
C32 C31 H31 107.4
C33 C31 H31 107.4
C31 C32 H32A 109.5
C31 C32 H32B 109.5
H32A C32 H32B 109.5
C31 C32 H32C 109.5
H32A C32 H32C 109.5
H32B C32 H32C 109.5
C31 C33 H33A 109.5
C31 C33 H33B 109.5
H33A C33 H33B 109.5
C31 C33 H33C 109.5
H33A C33 H33C 109.5
H33B C33 H33C 109.5
C35 C34 Al1 116.08(18)
C35 C34 H34A 108.3
Al1 C34 H34A 108.3
C35 C34 H34B 108.3
Al1 C34 H34B 108.3
H34A C34 H34B 107.4
C34 C35 H35A 109.5
C34 C35 H35B 109.5
H35A C35 H35B 109.5
C34 C35 H35C 109.5
H35A C35 H35C 109.5
H35B C35 H35C 109.5
C37 C36 Al1 118.38(18)
C37 C36 H36A 107.7
Al1 C36 H36A 107.7
C37 C36 H36B 107.7
Al1 C36 H36B 107.7
H36A C36 H36B 107.1
C36 C37 H37A 109.5
C36 C37 H37B 109.5
H37A C37 H37B 109.5
C36 C37 H37C 109.5
H37A C37 H37C 109.5
H37B C37 H37C 109.5

loop_
_geom_bond_atom_site_label_1
_geom_bond_atom_site_label_2
_geom_bond_distance
Al1 N1 1.9582(16)
Al1 C34 1.972(2)
Al1 C36 1.984(3)
Al1 N3 2.1345(18)
Al1 N2 2.2270(18)
N1 C5 1.365(3)
N1 C1 1.369(3)
N2 C6 1.311(2)
N2 C10 1.444(3)
N3 C8 1.327(2)
N3 C22 1.435(3)
C1 C2 1.375(3)
C1 C6 1.456(3)
C2 C3 1.387(3)
C2 H2 0.9500
C3 C4 1.387(3)
C3 H3 0.9500
C4 C5 1.386(3)
C4 H4 0.9500
C5 C8 1.450(3)
C6 C7 1.483(3)
C7 H7A 0.9800
C7 H7B 0.9800
C7 H7C 0.9800
C8 C9 1.460(3)
C9 H9A 0.9800
C9 H9B 0.9800
C9 H9C 0.9800
C10 C15 1.397(3)
C10 C11 1.400(3)
C11 C12 1.399(3)
C11 C16 1.518(3)
C12 C13 1.375(4)
C12 H12 0.9500
C13 C14 1.361(4)
C13 H13 0.9500
C14 C15 1.401(3)
C14 H14 0.9500
C15 C19 1.516(4)
C16 C18 1.529(3)
C16 C17 1.534(3)
C16 H16 1.0000
C17 H17A 0.9800
C17 H17B 0.9800
C17 H17C 0.9800
C18 H18A 0.9800
C18 H18B 0.9800
C18 H18C 0.9800
C19 C20 1.522(4)
C19 C21 1.536(4)
C19 H19 1.0000
C20 H20A 0.9800
C20 H20B 0.9800
C20 H20C 0.9800
C21 H21A 0.9800
C21 H21B 0.9800
C21 H21C 0.9800
C22 C23 1.397(3)
C22 C27 1.405(3)
C23 C24 1.393(3)
C23 C28 1.515(3)
C24 C25 1.375(4)
C24 H24 0.9500
C25 C26 1.377(4)
C25 H25 0.9500
C26 C27 1.390(3)
C26 H26 0.9500
C27 C31 1.513(3)
C28 C29 1.523(4)
C28 C30 1.532(4)
C28 H28 1.0000
C29 H29A 0.9800
C29 H29B 0.9800
C29 H29C 0.9800
C30 H30A 0.9800
C30 H30B 0.9800
C30 H30C 0.9800
C31 C32 1.525(3)
C31 C33 1.529(3)
C31 H31 1.0000
C32 H32A 0.9800
C32 H32B 0.9800
C32 H32C 0.9800
C33 H33A 0.9800
C33 H33B 0.9800
C33 H33C 0.9800
C34 C35 1.531(3)
C34 H34A 0.9900
C34 H34B 0.9900
C35 H35A 0.9800
C35 H35B 0.9800
C35 H35C 0.9800
C36 C37 1.512(4)
C36 H36A 0.9900
C36 H36B 0.9900
C37 H37A 0.9800
C37 H37B 0.9800
C37 H37C 0.9800

loop_
_geom_torsion_atom_site_label_1
_geom_torsion_atom_site_label_2
_geom_torsion_atom_site_label_3
_geom_torsion_atom_site_label_4
_geom_torsion
C34 Al1 N1 C5 -104.48(19)
C36 Al1 N1 C5 84.45(17)
N3 Al1 N1 C5 -16.83(15)
N2 Al1 N1 C5 -177.58(16)
C34 Al1 N1 C1 88.4(2)
C36 Al1 N1 C1 -82.64(17)
N3 Al1 N1 C1 176.08(16)
N2 Al1 N1 C1 15.33(15)
N1 Al1 N2 C6 -11.89(15)
C34 Al1 N2 C6 -156.44(17)
C36 Al1 N2 C6 89.12(17)
N3 Al1 N2 C6 -46.2(2)
N1 Al1 N2 C10 166.97(19)
C34 Al1 N2 C10 22.42(19)
C36 Al1 N2 C10 -92.01(19)
N3 Al1 N2 C10 132.67(17)
N1 Al1 N3 C8 14.22(14)
C34 Al1 N3 C8 156.38(15)
C36 Al1 N3 C8 -86.43(16)
N2 Al1 N3 C8 48.3(2)
N1 Al1 N3 C22 -167.62(18)
C34 Al1 N3 C22 -25.46(18)
C36 Al1 N3 C22 91.72(18)
N2 Al1 N3 C22 -133.59(17)
C5 N1 C1 C2 -1.1(3)
Al1 N1 C1 C2 165.82(16)
C5 N1 C1 C6 176.41(18)
Al1 N1 C1 C6 -16.6(2)
N1 C1 C2 C3 -0.8(3)
C6 C1 C2 C3 -178.0(2)
C1 C2 C3 C4 1.8(3)
C2 C3 C4 C5 -1.0(3)
C1 N1 C5 C4 2.0(3)
Al1 N1 C5 C4 -165.29(16)
C1 N1 C5 C8 -175.57(17)
Al1 N1 C5 C8 17.2(2)
C3 C4 C5 N1 -0.9(3)
C3 C4 C5 C8 176.3(2)
C10 N2 C6 C1 -171.93(18)
Al1 N2 C6 C1 7.1(2)
C10 N2 C6 C7 7.4(3)
Al1 N2 C6 C7 -173.66(18)
N1 C1 C6 N2 4.7(3)
C2 C1 C6 N2 -177.9(2)
N1 C1 C6 C7 -174.65(19)
C2 C1 C6 C7 2.8(3)
C22 N3 C8 C5 172.19(17)
Al1 N3 C8 C5 -9.5(2)
C22 N3 C8 C9 -5.9(3)
Al1 N3 C8 C9 172.40(18)
N1 C5 C8 N3 -3.9(3)
C4 C5 C8 N3 178.7(2)
N1 C5 C8 C9 174.3(2)
C4 C5 C8 C9 -3.1(3)
C6 N2 C10 C15 -91.0(2)
Al1 N2 C10 C15 90.2(2)
C6 N2 C10 C11 90.4(3)
Al1 N2 C10 C11 -88.4(2)
C15 C10 C11 C12 1.9(3)
N2 C10 C11 C12 -179.46(18)
C15 C10 C11 C16 -179.6(2)
N2 C10 C11 C16 -0.9(3)
C10 C11 C12 C13 -0.3(3)
C16 C11 C12 C13 -178.9(2)
C11 C12 C13 C14 -1.0(4)
C12 C13 C14 C15 0.9(4)
C11 C10 C15 C14 -2.1(3)
N2 C10 C15 C14 179.34(19)
C11 C10 C15 C19 176.0(2)
N2 C10 C15 C19 -2.6(3)
C13 C14 C15 C10 0.7(4)
C13 C14 C15 C19 -177.5(2)
C10 C11 C16 C18 -104.5(2)
C12 C11 C16 C18 74.0(3)
C10 C11 C16 C17 132.1(2)
C12 C11 C16 C17 -49.3(3)
C10 C15 C19 C20 122.9(2)
C14 C15 C19 C20 -59.1(3)
C10 C15 C19 C21 -114.0(3)
C14 C15 C19 C21 64.0(3)
C8 N3 C22 C23 84.5(2)
Al1 N3 C22 C23 -93.6(2)
C8 N3 C22 C27 -97.0(2)
Al1 N3 C22 C27 84.9(2)
C27 C22 C23 C24 -0.7(3)
N3 C22 C23 C24 177.7(2)
C27 C22 C23 C28 -179.5(2)
N3 C22 C23 C28 -1.1(3)
C22 C23 C24 C25 0.9(4)
C28 C23 C24 C25 179.7(3)
C23 C24 C25 C26 -0.4(4)
C24 C25 C26 C27 -0.3(4)
C25 C26 C27 C22 0.4(3)
C25 C26 C27 C31 -178.9(2)
C23 C22 C27 C26 0.1(3)
N3 C22 C27 C26 -178.39(18)
C23 C22 C27 C31 179.4(2)
N3 C22 C27 C31 0.9(3)
C24 C23 C28 C29 -61.2(3)
C22 C23 C28 C29 117.6(3)
C24 C23 C28 C30 62.6(3)
C22 C23 C28 C30 -118.6(3)
C26 C27 C31 C32 41.0(3)
C22 C27 C31 C32 -138.2(2)
C26 C27 C31 C33 -83.4(3)
C22 C27 C31 C33 97.4(3)
N1 Al1 C34 C35 146.48(18)
C36 Al1 C34 C35 -43.0(2)
N3 Al1 C34 C35 66.7(2)
N2 Al1 C34 C35 -146.02(19)
N1 Al1 C36 C37 6.6(2)
C34 Al1 C36 C37 -167.5(2)
N3 Al1 C36 C37 85.5(2)
N2 Al1 C36 C37 -70.1(2)
